data_2220350
loop_
_publ_author_name
'Navarrete-V\'azquez, Gabriel'
'Torres-G\'omez, Hector'
'Hidalgo-Figueroa, Sergio'
'Tlahuext, Hugo'

_publ_section_title
;
 2-Methyl-2-(4-nitrophenoxy)propanoic acid
;
_journal_coeditor_code SJ2550
_journal_issue 12
_journal_name_full 'Acta Crystallographica Section E'
_journal_page_first o2261
_journal_paper_doi 10.1107/S1600536808035411
_journal_volume 64
_journal_year 2008
_chemical_formula_iupac 'C10 H11 N O5'
_chemical_formula_moiety 'C10 H11 N O5'
_chemical_formula_sum 'C10 H11 N O5'
_chemical_formula_weight 225.20
_chemical_melting_point 396
_chemical_name_systematic
;
2-Methyl-2-(4-nitrophenoxy)propanoic acid
;
_space_group_IT_number 15
_symmetry_cell_setting monoclinic
_symmetry_space_group_name_Hall '-C 2yc'
_symmetry_space_group_name_H-M 'C 1 2/c 1'
_atom_sites_solution_hydrogens geom
_atom_sites_solution_primary direct
_atom_sites_solution_secondary difmap
_audit_creation_method SHELXL-97
_cell_angle_alpha 90.00
_cell_angle_beta 93.794(2)
_cell_angle_gamma 90.00
_cell_formula_units_Z 8
_cell_length_a 21.296(3)
_cell_length_b 7.0348(9)
_cell_length_c 14.518(2)
_cell_measurement_reflns_used 5496
_cell_measurement_temperature 294(2)
_cell_measurement_theta_max 2.88
_cell_measurement_theta_min 2.45
_cell_volume 2170.2(5)
_computing_cell_refinement 'SAINT-Plus-NT (Bruker, 2001)'
_computing_data_collection 'SMART (Bruker, 2000)'
_computing_data_reduction 'SAINT-Plus-NT (Bruker, 2001)'
_computing_molecular_graphics 'SHELXTL-NT (Sheldrick, 2008)'
_computing_publication_material 'PLATON (Spek, 2003) and publCIF (Westrip, 2008)'
_computing_structure_refinement 'SHELXTL-NT (Sheldrick, 2008)'
_computing_structure_solution 'SHELXTL-NT (Sheldrick, 2008)'
_diffrn_ambient_temperature 294(2)
_diffrn_measured_fraction_theta_full 1.000
_diffrn_measured_fraction_theta_max 1.000
_diffrn_measurement_device_type 'Bruker SMART APEX CCD area-detector'
_diffrn_measurement_method '\f and \w'
_diffrn_radiation_monochromator graphite
_diffrn_radiation_source 'fine-focus sealed tube'
_diffrn_radiation_type MoK\a
_diffrn_radiation_wavelength 0.71073
_diffrn_reflns_av_R_equivalents 0.0350
_diffrn_reflns_av_sigmaI/netI 0.0226
_diffrn_reflns_limit_h_max 25
_diffrn_reflns_limit_h_min -25
_diffrn_reflns_limit_k_max 8
_diffrn_reflns_limit_k_min -8
_diffrn_reflns_limit_l_max 17
_diffrn_reflns_limit_l_min -17
_diffrn_reflns_number 10072
_diffrn_reflns_theta_full 24.99
_diffrn_reflns_theta_max 24.99
_diffrn_reflns_theta_min 1.92
_diffrn_standards_number 0
_exptl_absorpt_coefficient_mu 0.112
_exptl_absorpt_correction_T_max 0.978
_exptl_absorpt_correction_T_min 0.763
_exptl_absorpt_correction_type multi-scan
_exptl_absorpt_process_details '(SADABS; Sheldrick, 1996)'
_exptl_crystal_colour colourless
_exptl_crystal_density_diffrn 1.378
_exptl_crystal_density_method 'not measured'
_exptl_crystal_description prism
_exptl_crystal_F_000 944
_exptl_crystal_size_max 0.32
_exptl_crystal_size_mid 0.25
_exptl_crystal_size_min 0.20
_refine_diff_density_max 0.232
_refine_diff_density_min -0.221
_refine_ls_extinction_coef 0.020(2)
_refine_ls_extinction_expression Fc^*^=kFc[1+0.001xFc^2^\l^3^/sin(2\q)]^-1/4^
_refine_ls_extinction_method 'SHELXTL-NT (Sheldrick, 2008)'
_refine_ls_goodness_of_fit_ref 1.119
_refine_ls_hydrogen_treatment mixed
_refine_ls_matrix_type full
_refine_ls_number_parameters 152
_refine_ls_number_reflns 1920
_refine_ls_number_restraints 0
_refine_ls_restrained_S_all 1.119
_refine_ls_R_factor_all 0.0703
_refine_ls_R_factor_gt 0.0649
_refine_ls_shift/su_max_lt 0.001
_refine_ls_shift/su_mean 0.000
_refine_ls_structure_factor_coef Fsqd
_refine_ls_weighting_details 'calc w=1/[\s^2^(Fo^2^)+(0.0689P)^2^+2.0562P] where P=(Fo^2^+2Fc^2^)/3'
_refine_ls_weighting_scheme calc
_refine_ls_wR_factor_gt 0.1586
_refine_ls_wR_factor_ref 0.1630
_reflns_number_gt 1745
_reflns_number_total 1920
_reflns_threshold_expression I>2\s(I)
_cod_data_source_file sj2550.cif
_cod_data_source_block I
_cod_original_sg_symbol_H-M 'C 2/c'
_cod_database_code 2220350
_cod_database_fobs_code 2220350

loop_
_symmetry_equiv_pos_as_xyz
'x, y, z'
'-x, y, -z+1/2'
'x+1/2, y+1/2, z'
'-x+1/2, y+1/2, -z+1/2'
'-x, -y, -z'
'x, -y, z-1/2'
'-x+1/2, -y+1/2, -z'
'x+1/2, -y+1/2, z-1/2'

loop_
_atom_site_type_symbol
_atom_site_label
_atom_site_fract_x
_atom_site_fract_y
_atom_site_fract_z
_atom_site_U_iso_or_equiv
_atom_site_adp_type
_atom_site_calc_flag
_atom_site_refinement_flags
_atom_site_occupancy
C C1 0.43849(11) 0.9257(3) 0.38604(15) 0.0513(6) Uani d . 1
C C2 0.42396(12) 0.7351(4) 0.3768(2) 0.0696(8) Uani d . 1
H H2 0.3822 0.6954 0.3747 0.084 Uiso calc R 1
C C3 0.47162(13) 0.6040(4) 0.3706(2) 0.0783(9) Uani d . 1
H H3 0.4623 0.4754 0.3641 0.094 Uiso calc R 1
C C4 0.53299(12) 0.6654(4) 0.3741(2) 0.0667(7) Uani d . 1
C C5 0.54791(12) 0.8533(4) 0.38383(19) 0.0661(7) Uani d . 1
H H5 0.5897 0.8926 0.3866 0.079 Uiso calc R 1
C C6 0.50077(11) 0.9819(4) 0.38940(18) 0.0613(7) Uani d . 1
H H6 0.5106 1.1103 0.3956 0.074 Uiso calc R 1
C C7 0.33120(11) 1.0562(4) 0.36820(17) 0.0584(7) Uani d . 1
C C8 0.29840(10) 0.9120(3) 0.42697(16) 0.0532(6) Uani d . 1
C C9 0.30573(14) 1.2523(4) 0.3905(2) 0.0801(9) Uani d . 1
H H9A 0.3183 1.2844 0.4533 0.120 Uiso calc R 1
H H9B 0.2606 1.2512 0.3823 0.120 Uiso calc R 1
H H9C 0.3222 1.3448 0.3499 0.120 Uiso calc R 1
C C10 0.32173(14) 1.0132(5) 0.26611(19) 0.0772(8) Uani d . 1
H H10A 0.3449 1.1033 0.2320 0.116 Uiso calc R 1
H H10B 0.2778 1.0221 0.2471 0.116 Uiso calc R 1
H H10C 0.3365 0.8871 0.2544 0.116 Uiso calc R 1
H H5A 0.2918(16) 0.838(5) 0.547(3) 0.101(11) Uiso d . 1
N N1 0.58387(13) 0.5287(4) 0.3648(2) 0.0966(9) Uani d . 1
O O1 0.57049(14) 0.3662(4) 0.3469(3) 0.1713(19) Uani d . 1
O O2 0.63689(12) 0.5842(4) 0.3687(3) 0.1449(13) Uani d . 1
O O3 0.39722(7) 1.0706(2) 0.39675(12) 0.0594(5) Uani d . 1
O O4 0.25911(8) 0.8033(3) 0.39279(12) 0.0711(6) Uani d . 1
O O5 0.31446(10) 0.9212(3) 0.51375(13) 0.0770(7) Uani d . 1

loop_
_atom_site_aniso_label
_atom_site_aniso_U_11
_atom_site_aniso_U_22
_atom_site_aniso_U_33
_atom_site_aniso_U_12
_atom_site_aniso_U_13
_atom_site_aniso_U_23
C1 0.0472(12) 0.0552(14) 0.0519(13) -0.0041(10) 0.0076(9) 0.0040(10)
C2 0.0477(13) 0.0595(16) 0.103(2) -0.0087(12) 0.0140(13) 0.0028(14)
C3 0.0658(17) 0.0506(15) 0.121(2) -0.0042(13) 0.0250(16) 0.0062(15)
C4 0.0515(14) 0.0686(17) 0.0816(18) 0.0059(13) 0.0163(12) 0.0123(14)
C5 0.0453(13) 0.0758(18) 0.0784(17) -0.0102(13) 0.0142(12) -0.0012(14)
C6 0.0536(14) 0.0583(14) 0.0736(16) -0.0112(12) 0.0151(11) -0.0034(12)
C7 0.0481(13) 0.0609(15) 0.0659(15) 0.0001(11) 0.0021(10) 0.0060(12)
C8 0.0418(11) 0.0595(14) 0.0583(14) 0.0012(10) 0.0025(10) -0.0016(11)
C9 0.0691(17) 0.0653(17) 0.106(2) 0.0078(14) 0.0085(15) 0.0093(16)
C10 0.0730(18) 0.092(2) 0.0657(17) -0.0098(16) 0.0012(13) 0.0144(15)
N1 0.0659(17) 0.0787(19) 0.148(3) 0.0083(14) 0.0311(16) 0.0179(18)
O1 0.105(2) 0.0664(17) 0.353(6) 0.0126(15) 0.091(3) 0.017(2)
O2 0.0574(15) 0.127(2) 0.252(4) 0.0171(15) 0.0225(18) -0.013(2)
O3 0.0483(9) 0.0532(10) 0.0770(12) -0.0036(7) 0.0049(8) -0.0015(8)
O4 0.0619(11) 0.0864(14) 0.0648(11) -0.0253(10) 0.0017(8) -0.0029(9)
O5 0.0797(13) 0.0928(15) 0.0581(11) -0.0337(11) 0.0008(9) 0.0035(10)

loop_
_atom_type_symbol
_atom_type_description
_atom_type_scat_dispersion_real
_atom_type_scat_dispersion_imag
_atom_type_scat_source
C C 0.0033 0.0016 'International Tables Vol C Tables 4.2.6.8 and 6.1.1.4'
H H 0.0000 0.0000 'International Tables Vol C Tables 4.2.6.8 and 6.1.1.4'
N N 0.0061 0.0033 'International Tables Vol C Tables 4.2.6.8 and 6.1.1.4'
O O 0.0106 0.0060 'International Tables Vol C Tables 4.2.6.8 and 6.1.1.4'

loop_
_geom_angle_atom_site_label_1
_geom_angle_atom_site_label_2
_geom_angle_atom_site_label_3
_geom_angle
O3 C1 C2 126.6(2)
O3 C1 C6 114.0(2)
C2 C1 C6 119.3(2)
C3 C2 C1 119.6(2)
C3 C2 H2 120.2
C1 C2 H2 120.2
C4 C3 C2 119.3(3)
C4 C3 H3 120.3
C2 C3 H3 120.3
C5 C4 C3 121.5(2)
C5 C4 N1 118.6(2)
C3 C4 N1 119.9(3)
C6 C5 C4 118.9(2)
C6 C5 H5 120.5
C4 C5 H5 120.5
C5 C6 C1 121.2(2)
C5 C6 H6 119.4
C1 C6 H6 119.4
O3 C7 C10 111.1(2)
O3 C7 C8 111.08(19)
C10 C7 C8 112.3(2)
O3 C7 C9 103.2(2)
C10 C7 C9 111.2(2)
C8 C7 C9 107.5(2)
O4 C8 O5 124.3(2)
O4 C8 C7 121.3(2)
O5 C8 C7 114.4(2)
C7 C9 H9A 109.5
C7 C9 H9B 109.5
H9A C9 H9B 109.5
C7 C9 H9C 109.5
H9A C9 H9C 109.5
H9B C9 H9C 109.5
C7 C10 H10A 109.5
C7 C10 H10B 109.5
H10A C10 H10B 109.5
C7 C10 H10C 109.5
H10A C10 H10C 109.5
H10B C10 H10C 109.5
O2 N1 O1 122.1(3)
O2 N1 C4 119.0(3)
O1 N1 C4 118.6(3)
C1 O3 C7 122.60(18)
C8 O5 H5A 111(2)

loop_
_geom_bond_atom_site_label_1
_geom_bond_atom_site_label_2
_geom_bond_distance
C1 O3 1.361(3)
C1 C2 1.380(4)
C1 C6 1.382(3)
C2 C3 1.379(4)
C2 H2 0.9300
C3 C4 1.374(4)
C3 H3 0.9300
C4 C5 1.365(4)
C4 N1 1.462(4)
C5 C6 1.358(4)
C5 H5 0.9300
C6 H6 0.9300
C7 O3 1.443(3)
C7 C10 1.513(4)
C7 C8 1.524(3)
C7 C9 1.525(4)
C8 O4 1.215(3)
C8 O5 1.285(3)
C9 H9A 0.9600
C9 H9B 0.9600
C9 H9C 0.9600
C10 H10A 0.9600
C10 H10B 0.9600
C10 H10C 0.9600
N1 O2 1.193(4)
N1 O1 1.202(4)
O5 H5A 0.92(4)

loop_
_geom_hbond_atom_site_label_D
_geom_hbond_atom_site_label_H
_geom_hbond_atom_site_label_A
_geom_hbond_site_symmetry_A
_geom_hbond_distance_DH
_geom_hbond_distance_HA
_geom_hbond_distance_DA
_geom_hbond_angle_DHA
O5 H5A O4 7_566 0.92(4) 1.75(4) 2.659(3) 173(3)
C6 H6 O1 1_565 0.93 2.34 3.165(4) 147

loop_
_geom_torsion_atom_site_label_1
_geom_torsion_atom_site_label_2
_geom_torsion_atom_site_label_3
_geom_torsion_atom_site_label_4
_geom_torsion
O3 C1 C2 C3 -177.1(3)
C6 C1 C2 C3 -0.3(4)
C1 C2 C3 C4 0.2(5)
C2 C3 C4 C5 0.2(5)
C2 C3 C4 N1 -178.2(3)
C3 C4 C5 C6 -0.6(4)
N1 C4 C5 C6 177.8(3)
C4 C5 C6 C1 0.5(4)
O3 C1 C6 C5 177.1(2)
C2 C1 C6 C5 -0.1(4)
O3 C7 C8 O4 -139.5(2)
C10 C7 C8 O4 -14.5(3)
C9 C7 C8 O4 108.2(3)
O3 C7 C8 O5 42.7(3)
C10 C7 C8 O5 167.7(2)
C9 C7 C8 O5 -69.6(3)
C5 C4 N1 O2 2.2(5)
C3 C4 N1 O2 -179.4(4)
C5 C4 N1 O1 -172.6(4)
C3 C4 N1 O1 5.9(5)
C2 C1 O3 C7 -22.5(4)
C6 C1 O3 C7 160.6(2)
C10 C7 O3 C1 -58.6(3)
C8 C7 O3 C1 67.2(3)
C9 C7 O3 C1 -177.9(2)

loop_
_cod_related_entry_id
_cod_related_entry_database
_cod_related_entry_code
1 ChemSpider 154095
